data_2226042
loop_
_publ_author_name
'Qiu, Ya'
'Chen, Ying'
'Xia, Peng'

_publ_section_title
;
 2-Ethyl-8-methoxymethyl-4-oxo-4<i>H</i>-chromen-7-yl
 (1<i>S</i>,4<i>R</i>)-4,7,7-trimethyl-3-oxo-2-oxabicyclo[2.2.1]heptane-1-carboxylate
;
_journal_coeditor_code BH2283
_journal_issue 6
_journal_name_full 'Acta Crystallographica Section E'
_journal_page_first o1459
_journal_paper_doi 10.1107/S1600536810018921
_journal_volume 66
_journal_year 2010
_chemical_formula_iupac 'C23 H26 O7'
_chemical_formula_moiety 'C23 H26 O7'
_chemical_formula_sum 'C23 H26 O7'
_chemical_formula_weight 414.44
_chemical_name_systematic
;
2-Ethyl-8-methoxymethyl-4-oxo-4<i>H</i>-chromen-7-yl
(1<i>S</i>,4<i>R</i>)-4,7,7-trimethyl-3-oxo-2-oxabicyclo[2.2.1]heptane-
1-carboxylate
;
_space_group_IT_number 4
_symmetry_cell_setting monoclinic
_symmetry_space_group_name_Hall 'P 2yb'
_symmetry_space_group_name_H-M 'P 1 21 1'
_atom_sites_solution_hydrogens geom
_atom_sites_solution_primary direct
_atom_sites_solution_secondary difmap
_audit_creation_method SHELXL97
_cell_angle_alpha 90.00
_cell_angle_beta 109.240(5)
_cell_angle_gamma 90.00
_cell_formula_units_Z 2
_cell_length_a 7.632(3)
_cell_length_b 14.159(6)
_cell_length_c 10.579(4)
_cell_measurement_reflns_used 755
_cell_measurement_temperature 293(2)
_cell_measurement_theta_max 24.228
_cell_measurement_theta_min 2.495
_cell_volume 1079.3(7)
_computing_cell_refinement 'SAINT (Bruker, 2000)'
_computing_data_collection 'SMART (Bruker, 2000)'
_computing_data_reduction 'SAINT (Bruker, 2000)'
_computing_molecular_graphics 'SHELXTL (Sheldrick, 2008)'
_computing_publication_material 'SHELXTL (Sheldrick, 2008)'
_computing_structure_refinement 'SHELXL97 (Sheldrick, 2008)'
_computing_structure_solution 'SHELXS97 (Sheldrick, 2008)'
_diffrn_ambient_temperature 293(2)
_diffrn_measured_fraction_theta_full 0.996
_diffrn_measured_fraction_theta_max 0.996
_diffrn_measurement_device_type 'Bruker SMART APEX CCD area-detector'
_diffrn_measurement_method '\f and \w scans'
_diffrn_radiation_monochromator graphite
_diffrn_radiation_source 'fine-focus sealed tube'
_diffrn_radiation_type MoK\a
_diffrn_radiation_wavelength 0.71073
_diffrn_reflns_av_R_equivalents 0.0558
_diffrn_reflns_av_sigmaI/netI 0.0465
_diffrn_reflns_limit_h_max 9
_diffrn_reflns_limit_h_min -8
_diffrn_reflns_limit_k_max 16
_diffrn_reflns_limit_k_min -16
_diffrn_reflns_limit_l_max 12
_diffrn_reflns_limit_l_min -10
_diffrn_reflns_number 4560
_diffrn_reflns_theta_full 25.20
_diffrn_reflns_theta_max 25.20
_diffrn_reflns_theta_min 2.04
_exptl_absorpt_coefficient_mu 0.094
_exptl_absorpt_correction_T_max 0.9953
_exptl_absorpt_correction_T_min 0.9796
_exptl_absorpt_correction_type multi-scan
_exptl_absorpt_process_details '(SADABS; Bruker, 2000)'
_exptl_crystal_colour Colourless
_exptl_crystal_density_diffrn 1.275
_exptl_crystal_density_method 'not measured'
_exptl_crystal_description Block
_exptl_crystal_F_000 440
_exptl_crystal_size_max 0.22
_exptl_crystal_size_mid 0.12
_exptl_crystal_size_min 0.05
_refine_diff_density_max 0.220
_refine_diff_density_min -0.224
_refine_ls_extinction_coef 0.013(4)
_refine_ls_extinction_expression Fc^*^=kFc[1+0.001xFc^2^\l^3^/sin(2\q)]^-1/4^
_refine_ls_extinction_method 'SHELXL97 (Sheldrick, 2008)'
_refine_ls_goodness_of_fit_ref 0.964
_refine_ls_hydrogen_treatment constr
_refine_ls_matrix_type full
_refine_ls_number_constraints 0
_refine_ls_number_parameters 277
_refine_ls_number_reflns 2016
_refine_ls_number_restraints 1
_refine_ls_restrained_S_all 0.964
_refine_ls_R_factor_all 0.0537
_refine_ls_R_factor_gt 0.0460
_refine_ls_shift/su_max 0.000
_refine_ls_shift/su_mean 0.000
_refine_ls_structure_factor_coef Fsqd
_refine_ls_weighting_details 'calc w=1/[\s^2^(Fo^2^)+(0.0832P)^2^] where P=(Fo^2^+2Fc^2^)/3'
_refine_ls_weighting_scheme calc
_refine_ls_wR_factor_gt 0.1136
_refine_ls_wR_factor_ref 0.1196
_reflns_number_gt 1713
_reflns_number_total 2016
_reflns_threshold_expression I>2\s(I)
_cod_data_source_file bh2283.cif
_cod_data_source_block I
_cod_original_cell_volume 1079.3(8)
_cod_original_sg_symbol_H-M 'P 21'
_cod_database_code 2226042
_cod_database_fobs_code 2226042

loop_
_symmetry_equiv_pos_as_xyz
'x, y, z'
'-x, y+1/2, -z'

loop_
_atom_site_type_symbol
_atom_site_label
_atom_site_fract_x
_atom_site_fract_y
_atom_site_fract_z
_atom_site_U_iso_or_equiv
_atom_site_adp_type
_atom_site_calc_flag
_atom_site_refinement_flags
_atom_site_occupancy
_atom_site_disorder_assembly
_atom_site_disorder_group
O O1 -0.1007(3) 1.16766(13) 0.3383(2) 0.0443(5) Uani d . 1 . .
C C2 -0.0842(5) 1.2628(2) 0.3643(3) 0.0460(8) Uani d . 1 . .
C C3 0.0805(5) 1.3053(2) 0.4130(3) 0.0510(8) Uani d . 1 . .
H H3 0.0838 1.3703 0.4260 0.061 Uiso calc R 1 . .
C C4 0.2530(5) 1.2546(2) 0.4464(3) 0.0512(8) Uani d . 1 . .
C C4A 0.2332(5) 1.1529(2) 0.4138(3) 0.0442(7) Uani d . 1 . .
C C5 0.3855(5) 1.0927(2) 0.4357(4) 0.0520(8) Uani d . 1 . .
H H5 0.5048 1.1176 0.4683 0.062 Uiso calc R 1 . .
C C6 0.3629(5) 0.9984(2) 0.4103(3) 0.0499(8) Uani d . 1 . .
H H6 0.4650 0.9587 0.4267 0.060 Uiso calc R 1 . .
C C7 0.1816(5) 0.9628(2) 0.3586(3) 0.0428(8) Uani d . 1 . .
C C8 0.0253(4) 1.0176(2) 0.3351(3) 0.0384(7) Uani d . 1 . .
C C8A 0.0561(4) 1.1149(2) 0.3633(3) 0.0392(7) Uani d . 1 . .
O O9 0.1590(3) 0.86439(13) 0.3419(2) 0.0448(6) Uani d . 1 . .
O O10 0.4071(4) 1.29131(18) 0.4995(3) 0.0788(9) Uani d . 1 . .
C C11 -0.2707(5) 1.3072(3) 0.3325(4) 0.0577(9) Uani d . 1 . .
H H11A -0.2553 1.3752 0.3397 0.069 Uiso calc R 1 . .
H H11B -0.3252 1.2873 0.3990 0.069 Uiso calc R 1 . .
C C12 -0.4034(7) 1.2838(4) 0.1956(5) 0.0941(16) Uani d . 1 . .
H H12A -0.3525 1.3048 0.1288 0.141 Uiso calc R 1 . .
H H12B -0.5198 1.3149 0.1827 0.141 Uiso calc R 1 . .
H H12C -0.4225 1.2167 0.1881 0.141 Uiso calc R 1 . .
C C13 -0.1664(4) 0.9791(2) 0.2854(3) 0.0443(7) Uani d . 1 . .
H H13A -0.1648 0.9127 0.3086 0.053 Uiso calc R 1 . .
H H13B -0.2439 1.0123 0.3274 0.053 Uiso calc R 1 . .
O O14 -0.2395(3) 0.9897(2) 0.1462(2) 0.0717(9) Uani d . 1 . .
C C15 -0.4332(6) 0.9722(5) 0.0981(5) 0.1000(19) Uani d . 1 . .
H H15A -0.4557 0.9064 0.1084 0.150 Uiso calc R 1 . .
H H15B -0.4824 0.9890 0.0051 0.150 Uiso calc R 1 . .
H H15C -0.4928 1.0093 0.1481 0.150 Uiso calc R 1 . .
C C16 0.1813(4) 0.7210(2) 0.2305(3) 0.0403(7) Uani d . 1 . .
O O17 0.1708(3) 0.68204(13) 0.35476(19) 0.0431(5) Uani d . 1 . .
C C18 0.0979(5) 0.5937(2) 0.3243(3) 0.0497(8) Uani d . 1 . .
C C19 0.0611(6) 0.5780(2) 0.1774(3) 0.0537(9) Uani d . 1 . .
C C20 0.2585(7) 0.5689(3) 0.1692(4) 0.0729(12) Uani d . 1 . .
H H20A 0.2545 0.5498 0.0802 0.087 Uiso calc R 1 . .
H H20B 0.3312 0.5234 0.2338 0.087 Uiso calc R 1 . .
C C21 0.3406(6) 0.6700(3) 0.2025(4) 0.0635(10) Uani d . 1 . .
H H21A 0.4521 0.6700 0.2804 0.076 Uiso calc R 1 . .
H H21B 0.3679 0.6979 0.1272 0.076 Uiso calc R 1 . .
C C22 0.0037(5) 0.6798(2) 0.1255(3) 0.0510(8) Uani d . 1 . .
O O23 0.0780(5) 0.54276(18) 0.4081(3) 0.0817(10) Uani d . 1 . .
C C24 -0.0689(8) 0.4966(3) 0.1177(5) 0.0948(16) Uani d . 1 . .
H H24A -0.0131 0.4384 0.1579 0.142 Uiso calc R 1 . .
H H24B -0.0920 0.4941 0.0229 0.142 Uiso calc R 1 . .
H H24C -0.1840 0.5057 0.1344 0.142 Uiso calc R 1 . .
C C25 -0.1748(6) 0.7137(4) 0.1453(5) 0.0755(12) Uani d . 1 . .
H H25A -0.2779 0.6786 0.0878 0.113 Uiso calc R 1 . .
H H25B -0.1921 0.7797 0.1238 0.113 Uiso calc R 1 . .
H H25C -0.1669 0.7042 0.2369 0.113 Uiso calc R 1 . .
C C26 -0.0086(8) 0.6956(3) -0.0214(4) 0.0833(14) Uani d . 1 . .
H H26A -0.1135 0.6619 -0.0794 0.125 Uiso calc R 1 . .
H H26B 0.1028 0.6729 -0.0344 0.125 Uiso calc R 1 . .
H H26C -0.0228 0.7618 -0.0419 0.125 Uiso calc R 1 . .
C C27 0.1974(5) 0.8265(2) 0.2372(3) 0.0457(8) Uani d . 1 . .
O O28 0.2358(5) 0.87123(19) 0.1549(3) 0.0764(9) Uani d . 1 . .

loop_
_atom_site_aniso_label
_atom_site_aniso_U_11
_atom_site_aniso_U_22
_atom_site_aniso_U_33
_atom_site_aniso_U_12
_atom_site_aniso_U_13
_atom_site_aniso_U_23
O1 0.0449(12) 0.0358(11) 0.0486(12) 0.0011(10) 0.0106(10) -0.0002(9)
C2 0.057(2) 0.0398(17) 0.0396(16) 0.0053(16) 0.0137(14) 0.0023(13)
C3 0.063(2) 0.0355(17) 0.053(2) -0.0031(15) 0.0165(17) -0.0045(13)
C4 0.051(2) 0.0424(19) 0.054(2) -0.0078(15) 0.0098(15) -0.0022(15)
C4A 0.049(2) 0.0363(16) 0.0424(17) -0.0044(14) 0.0083(14) -0.0008(13)
C5 0.0417(18) 0.0453(19) 0.059(2) -0.0062(15) 0.0033(15) 0.0011(16)
C6 0.0422(18) 0.0421(18) 0.0583(19) 0.0065(15) 0.0067(15) 0.0036(15)
C7 0.053(2) 0.0324(16) 0.0409(16) -0.0031(14) 0.0127(14) 0.0044(12)
C8 0.0441(17) 0.0369(16) 0.0331(14) -0.0060(13) 0.0111(12) 0.0006(11)
C8A 0.0431(17) 0.0388(17) 0.0331(15) 0.0015(14) 0.0091(12) 0.0032(12)
O9 0.0593(15) 0.0297(11) 0.0472(12) -0.0018(10) 0.0199(11) 0.0027(9)
O10 0.0570(17) 0.0515(16) 0.114(2) -0.0144(13) 0.0092(15) -0.0151(16)
C11 0.061(2) 0.049(2) 0.062(2) 0.0101(17) 0.0192(18) -0.0024(16)
C12 0.084(3) 0.091(4) 0.082(3) 0.031(3) -0.007(2) -0.005(3)
C13 0.0460(18) 0.0434(17) 0.0442(16) -0.0052(14) 0.0158(14) -0.0030(14)
O14 0.0460(14) 0.123(3) 0.0396(12) -0.0274(15) 0.0050(10) -0.0020(15)
C15 0.050(2) 0.169(6) 0.068(3) -0.030(3) 0.002(2) -0.007(3)
C16 0.0455(18) 0.0424(16) 0.0326(14) -0.0022(14) 0.0122(13) 0.0018(12)
O17 0.0614(14) 0.0323(11) 0.0345(11) -0.0037(9) 0.0144(10) -0.0016(8)
C18 0.072(2) 0.0333(16) 0.0446(18) -0.0032(15) 0.0209(16) -0.0025(14)
C19 0.074(2) 0.0399(17) 0.0445(18) -0.0042(17) 0.0159(17) -0.0093(14)
C20 0.100(3) 0.059(2) 0.064(2) 0.021(2) 0.033(2) -0.0100(19)
C21 0.060(2) 0.073(3) 0.063(2) 0.008(2) 0.0279(19) -0.003(2)
C22 0.058(2) 0.0506(19) 0.0356(16) -0.0047(16) 0.0033(14) -0.0042(14)
O23 0.152(3) 0.0401(14) 0.0610(17) -0.0170(16) 0.0458(18) 0.0006(12)
C24 0.134(4) 0.056(3) 0.078(3) -0.028(3) 0.013(3) -0.023(2)
C25 0.051(2) 0.079(3) 0.083(3) 0.002(2) 0.003(2) -0.002(2)
C26 0.114(4) 0.081(3) 0.036(2) 0.000(3) -0.001(2) 0.0025(19)
C27 0.051(2) 0.0419(17) 0.0427(18) -0.0075(15) 0.0140(15) 0.0026(14)
O28 0.122(2) 0.0554(16) 0.0639(16) -0.0216(16) 0.0474(17) 0.0042(13)

loop_
_atom_type_symbol
_atom_type_description
_atom_type_scat_dispersion_real
_atom_type_scat_dispersion_imag
_atom_type_scat_source
C C 0.0033 0.0016 'International Tables Vol C Tables 4.2.6.8 and 6.1.1.4'
H H 0.0000 0.0000 'International Tables Vol C Tables 4.2.6.8 and 6.1.1.4'
O O 0.0106 0.0060 'International Tables Vol C Tables 4.2.6.8 and 6.1.1.4'

loop_
_geom_angle_atom_site_label_1
_geom_angle_atom_site_label_2
_geom_angle_atom_site_label_3
_geom_angle_site_symmetry_1
_geom_angle_site_symmetry_3
_geom_angle
_geom_angle_publ_flag
C8A O1 C2 . . 118.9(3) ?
C3 C2 O1 . . 122.2(3) ?
C3 C2 C11 . . 127.2(3) ?
O1 C2 C11 . . 110.6(3) ?
C2 C3 C4 . . 122.6(3) ?
C2 C3 H3 . . 118.7 ?
C4 C3 H3 . . 118.7 ?
O10 C4 C3 . . 123.9(3) ?
O10 C4 C4A . . 121.6(3) ?
C3 C4 C4A . . 114.5(3) ?
C8A C4A C5 . . 118.6(3) ?
C8A C4A C4 . . 118.6(3) ?
C5 C4A C4 . . 122.7(3) ?
C6 C5 C4A . . 121.4(3) ?
C6 C5 H5 . . 119.3 ?
C4A C5 H5 . . 119.3 ?
C5 C6 C7 . . 118.3(3) ?
C5 C6 H6 . . 120.9 ?
C7 C6 H6 . . 120.9 ?
C8 C7 C6 . . 123.6(3) ?
C8 C7 O9 . . 118.2(3) ?
C6 C7 O9 . . 117.9(3) ?
C7 C8 C8A . . 116.0(3) ?
C7 C8 C13 . . 123.5(3) ?
C8A C8 C13 . . 120.6(3) ?
O1 C8A C4A . . 123.0(3) ?
O1 C8A C8 . . 114.9(3) ?
C4A C8A C8 . . 122.2(3) ?
C27 O9 C7 . . 116.5(2) ?
C2 C11 C12 . . 114.4(3) ?
C2 C11 H11A . . 108.7 ?
C12 C11 H11A . . 108.7 ?
C2 C11 H11B . . 108.7 ?
C12 C11 H11B . . 108.7 ?
H11A C11 H11B . . 107.6 ?
C11 C12 H12A . . 109.5 ?
C11 C12 H12B . . 109.5 ?
H12A C12 H12B . . 109.5 ?
C11 C12 H12C . . 109.5 ?
H12A C12 H12C . . 109.5 ?
H12B C12 H12C . . 109.5 ?
O14 C13 C8 . . 109.7(2) ?
O14 C13 H13A . . 109.7 ?
C8 C13 H13A . . 109.7 ?
O14 C13 H13B . . 109.7 ?
C8 C13 H13B . . 109.7 ?
H13A C13 H13B . . 108.2 ?
C13 O14 C15 . . 111.4(3) ?
O14 C15 H15A . . 109.5 ?
O14 C15 H15B . . 109.5 ?
H15A C15 H15B . . 109.5 ?
O14 C15 H15C . . 109.5 ?
H15A C15 H15C . . 109.5 ?
H15B C15 H15C . . 109.5 ?
O17 C16 C27 . . 111.3(2) ?
O17 C16 C21 . . 106.4(3) ?
C27 C16 C21 . . 115.0(3) ?
O17 C16 C22 . . 102.1(2) ?
C27 C16 C22 . . 116.5(3) ?
C21 C16 C22 . . 104.3(3) ?
C18 O17 C16 . . 105.9(2) ?
O23 C18 O17 . . 121.5(3) ?
O23 C18 C19 . . 130.9(3) ?
O17 C18 C19 . . 107.6(3) ?
C18 C19 C24 . . 114.6(3) ?
C18 C19 C20 . . 102.6(3) ?
C24 C19 C20 . . 115.5(4) ?
C18 C19 C22 . . 99.4(3) ?
C24 C19 C22 . . 119.2(3) ?
C20 C19 C22 . . 103.0(3) ?
C19 C20 C21 . . 103.8(3) ?
C19 C20 H20A . . 111.0 ?
C21 C20 H20A . . 111.0 ?
C19 C20 H20B . . 111.0 ?
C21 C20 H20B . . 111.0 ?
H20A C20 H20B . . 109.0 ?
C16 C21 C20 . . 101.1(3) ?
C16 C21 H21A . . 111.6 ?
C20 C21 H21A . . 111.6 ?
C16 C21 H21B . . 111.6 ?
C20 C21 H21B . . 111.6 ?
H21A C21 H21B . . 109.4 ?
C25 C22 C26 . . 109.5(3) ?
C25 C22 C19 . . 113.9(3) ?
C26 C22 C19 . . 114.0(3) ?
C25 C22 C16 . . 113.1(3) ?
C26 C22 C16 . . 114.5(3) ?
C19 C22 C16 . . 91.0(3) ?
C19 C24 H24A . . 109.5 ?
C19 C24 H24B . . 109.5 ?
H24A C24 H24B . . 109.5 ?
C19 C24 H24C . . 109.5 ?
H24A C24 H24C . . 109.5 ?
H24B C24 H24C . . 109.5 ?
C22 C25 H25A . . 109.5 ?
C22 C25 H25B . . 109.5 ?
H25A C25 H25B . . 109.5 ?
C22 C25 H25C . . 109.5 ?
H25A C25 H25C . . 109.5 ?
H25B C25 H25C . . 109.5 ?
C22 C26 H26A . . 109.5 ?
C22 C26 H26B . . 109.5 ?
H26A C26 H26B . . 109.5 ?
C22 C26 H26C . . 109.5 ?
H26A C26 H26C . . 109.5 ?
H26B C26 H26C . . 109.5 ?
O28 C27 O9 . . 124.3(3) ?
O28 C27 C16 . . 122.1(3) ?
O9 C27 C16 . . 113.6(3) ?

loop_
_geom_bond_atom_site_label_1
_geom_bond_atom_site_label_2
_geom_bond_site_symmetry_2
_geom_bond_distance
_geom_bond_publ_flag
O1 C8A . 1.361(4) ?
O1 C2 . 1.372(4) ?
C2 C3 . 1.335(5) ?
C2 C11 . 1.489(5) ?
C3 C4 . 1.438(5) ?
C3 H3 . 0.9300 ?
C4 O10 . 1.238(4) ?
C4 C4A . 1.477(4) ?
C4A C8A . 1.388(4) ?
C4A C5 . 1.397(5) ?
C5 C6 . 1.361(5) ?
C5 H5 . 0.9300 ?
C6 C7 . 1.403(5) ?
C6 H6 . 0.9300 ?
C7 C8 . 1.375(4) ?
C7 O9 . 1.408(4) ?
C8 C8A . 1.412(4) ?
C8 C13 . 1.486(4) ?
O9 C27 . 1.346(4) ?
C11 C12 . 1.506(6) ?
C11 H11A . 0.9700 ?
C11 H11B . 0.9700 ?
C12 H12A . 0.9599 ?
C12 H12B . 0.9599 ?
C12 H12C . 0.9599 ?
C13 O14 . 1.401(4) ?
C13 H13A . 0.9700 ?
C13 H13B . 0.9700 ?
O14 C15 . 1.418(5) ?
C15 H15A . 0.9599 ?
C15 H15B . 0.9599 ?
C15 H15C . 0.9599 ?
C16 O17 . 1.452(3) ?
C16 C27 . 1.499(4) ?
C16 C21 . 1.525(5) ?
C16 C22 . 1.555(5) ?
O17 C18 . 1.364(4) ?
C18 O23 . 1.190(4) ?
C18 C19 . 1.502(5) ?
C19 C24 . 1.517(5) ?
C19 C20 . 1.543(6) ?
C19 C22 . 1.554(5) ?
C20 C21 . 1.556(7) ?
C20 H20A . 0.9700 ?
C20 H20B . 0.9700 ?
C21 H21A . 0.9700 ?
C21 H21B . 0.9700 ?
C22 C25 . 1.522(6) ?
C22 C26 . 1.542(5) ?
C24 H24A . 0.9599 ?
C24 H24B . 0.9599 ?
C24 H24C . 0.9599 ?
C25 H25A . 0.9599 ?
C25 H25B . 0.9599 ?
C25 H25C . 0.9599 ?
C26 H26A . 0.9599 ?
C26 H26B . 0.9599 ?
C26 H26C . 0.9599 ?
C27 O28 . 1.189(4) ?

loop_
_geom_torsion_atom_site_label_1
_geom_torsion_atom_site_label_2
_geom_torsion_atom_site_label_3
_geom_torsion_atom_site_label_4
_geom_torsion_site_symmetry_1
_geom_torsion_site_symmetry_2
_geom_torsion_site_symmetry_3
_geom_torsion_site_symmetry_4
_geom_torsion
_geom_torsion_publ_flag
C8A O1 C2 C3 . . . . 0.1(4) ?
C8A O1 C2 C11 . . . . -179.1(3) ?
O1 C2 C3 C4 . . . . -2.1(5) ?
C11 C2 C3 C4 . . . . 176.8(3) ?
C2 C3 C4 O10 . . . . -175.3(3) ?
C2 C3 C4 C4A . . . . 3.9(5) ?
O10 C4 C4A C8A . . . . 175.4(3) ?
C3 C4 C4A C8A . . . . -3.8(4) ?
O10 C4 C4A C5 . . . . -2.5(5) ?
C3 C4 C4A C5 . . . . 178.3(3) ?
C8A C4A C5 C6 . . . . -0.9(5) ?
C4 C4A C5 C6 . . . . 177.0(4) ?
C4A C5 C6 C7 . . . . 1.2(5) ?
C5 C6 C7 C8 . . . . -1.6(5) ?
C5 C6 C7 O9 . . . . -175.4(3) ?
C6 C7 C8 C8A . . . . 1.4(4) ?
O9 C7 C8 C8A . . . . 175.3(2) ?
C6 C7 C8 C13 . . . . -177.5(3) ?
O9 C7 C8 C13 . . . . -3.7(4) ?
C2 O1 C8A C4A . . . . -0.1(4) ?
C2 O1 C8A C8 . . . . 179.2(3) ?
C5 C4A C8A O1 . . . . -179.8(3) ?
C4 C4A C8A O1 . . . . 2.1(5) ?
C5 C4A C8A C8 . . . . 0.9(5) ?
C4 C4A C8A C8 . . . . -177.2(3) ?
C7 C8 C8A O1 . . . . 179.6(2) ?
C13 C8 C8A O1 . . . . -1.4(4) ?
C7 C8 C8A C4A . . . . -1.1(4) ?
C13 C8 C8A C4A . . . . 177.9(3) ?
C8 C7 O9 C27 . . . . 110.5(3) ?
C6 C7 O9 C27 . . . . -75.4(4) ?
C3 C2 C11 C12 . . . . 130.5(4) ?
O1 C2 C11 C12 . . . . -50.4(4) ?
C7 C8 C13 O14 . . . . -96.3(4) ?
C8A C8 C13 O14 . . . . 84.8(4) ?
C8 C13 O14 C15 . . . . -167.8(4) ?
C27 C16 O17 C18 . . . . 160.9(3) ?
C21 C16 O17 C18 . . . . -73.1(3) ?
C22 C16 O17 C18 . . . . 35.9(3) ?
C16 O17 C18 O23 . . . . 177.6(4) ?
C16 O17 C18 C19 . . . . -0.5(4) ?
O23 C18 C19 C24 . . . . 19.0(7) ?
O17 C18 C19 C24 . . . . -163.2(4) ?
O23 C18 C19 C20 . . . . -107.0(5) ?
O17 C18 C19 C20 . . . . 70.8(4) ?
O23 C18 C19 C22 . . . . 147.3(5) ?
O17 C18 C19 C22 . . . . -34.9(4) ?
C18 C19 C20 C21 . . . . -68.6(3) ?
C24 C19 C20 C21 . . . . 166.0(4) ?
C22 C19 C20 C21 . . . . 34.3(3) ?
O17 C16 C21 C20 . . . . 69.0(3) ?
C27 C16 C21 C20 . . . . -167.3(3) ?
C22 C16 C21 C20 . . . . -38.4(4) ?
C19 C20 C21 C16 . . . . 2.2(4) ?
C18 C19 C22 C25 . . . . -64.7(4) ?
C24 C19 C22 C25 . . . . 60.5(5) ?
C20 C19 C22 C25 . . . . -170.1(3) ?
C18 C19 C22 C26 . . . . 168.6(4) ?
C24 C19 C22 C26 . . . . -66.1(5) ?
C20 C19 C22 C26 . . . . 63.3(4) ?
C18 C19 C22 C16 . . . . 51.2(3) ?
C24 C19 C22 C16 . . . . 176.4(4) ?
C20 C19 C22 C16 . . . . -54.2(3) ?
O17 C16 C22 C25 . . . . 63.1(4) ?
C27 C16 C22 C25 . . . . -58.3(4) ?
C21 C16 C22 C25 . . . . 173.7(3) ?
O17 C16 C22 C26 . . . . -170.5(3) ?
C27 C16 C22 C26 . . . . 68.1(4) ?
C21 C16 C22 C26 . . . . -59.9(4) ?
O17 C16 C22 C19 . . . . -53.4(3) ?
C27 C16 C22 C19 . . . . -174.9(3) ?
C21 C16 C22 C19 . . . . 57.2(3) ?
C7 O9 C27 O28 . . . . -5.3(5) ?
C7 O9 C27 C16 . . . . 176.5(3) ?
O17 C16 C27 O28 . . . . 168.4(3) ?
C21 C16 C27 O28 . . . . 47.3(5) ?
C22 C16 C27 O28 . . . . -75.2(4) ?
O17 C16 C27 O9 . . . . -13.5(4) ?
C21 C16 C27 O9 . . . . -134.5(3) ?
C22 C16 C27 O9 . . . . 102.9(3) ?

loop_
_cod_related_entry_id
_cod_related_entry_database
_cod_related_entry_code
1 ChemSpider 24745147
